data_4127756
loop_
_publ_author_name
'Tan, Yun-Xuan'
'Zhang, Fang'
'Xie, Pei-Pei'
'Zhang, Shuo-Qing'
'Wang, Yi-Fan'
'Li, Qing-Hua'
'Tian, Ping'
'Hong, Xin'
'Lin, Guo-Qiang'

_publ_section_title
;
 Rhodium(III)-Catalyzed Asymmetric Borylative Cyclization of
 Cyclohexadienone-Containing 1,6-Dienes: An Experimental and DFT Study.
;
_journal_issue 32
_journal_name_full 'Journal of the American Chemical Society'
_journal_page_first 12770
_journal_page_last 12779
_journal_paper_doi 10.1021/jacs.9b05583
_journal_volume 141
_journal_year 2019
_chemical_absolute_configuration ad
_chemical_formula_sum 'C19 H31 B O4'
_chemical_formula_weight 334.25
_space_group_crystal_system monoclinic
_space_group_IT_number 5
_space_group_name_Hall 'C 2y'
_space_group_name_H-M_alt 'C 1 2 1'
_symmetry_space_group_name_Hall 'C 2y'
_symmetry_space_group_name_H-M 'C 1 2 1'
_atom_sites_solution_hydrogens geom
_audit_creation_method SHELXL-2013
_cell_angle_alpha 90
_cell_angle_beta 100.202(4)
_cell_angle_gamma 90
_cell_formula_units_Z 4
_cell_length_a 27.671(2)
_cell_length_b 6.9365(6)
_cell_length_c 10.7712(8)
_cell_measurement_reflns_used 5821
_cell_measurement_temperature 296(2)
_cell_measurement_theta_max 139.305
_cell_measurement_theta_min 6.491
_cell_volume 2034.7(3)
_computing_cell_refinement 'Bruker SAINT'
_computing_data_collection 'Bruker APEX2'
_computing_data_reduction 'Bruker SAINT'
_computing_molecular_graphics 'Bruker SHELXTL'
_computing_publication_material 'Bruker SHELXTL'
_computing_structure_refinement 'SHELXL-2013 (Sheldrick, 2013)'
_computing_structure_solution 'SHELXS-97 (Sheldrick 2008)'
_diffrn_ambient_temperature 296(2)
_diffrn_measured_fraction_theta_full 0.978
_diffrn_measured_fraction_theta_max 0.995
_diffrn_measurement_device_type 'Bruker APEX-II CCD'
_diffrn_measurement_method '\f and \w scans'
_diffrn_radiation_type CuK\a
_diffrn_radiation_wavelength 1.54178
_diffrn_reflns_av_R_equivalents 0.0795
_diffrn_reflns_av_unetI/netI 0.0605
_diffrn_reflns_Laue_measured_fraction_full 0.978
_diffrn_reflns_Laue_measured_fraction_max 0.995
_diffrn_reflns_limit_h_max 30
_diffrn_reflns_limit_h_min -32
_diffrn_reflns_limit_k_max 8
_diffrn_reflns_limit_k_min -7
_diffrn_reflns_limit_l_max 12
_diffrn_reflns_limit_l_min -12
_diffrn_reflns_number 15883
_diffrn_reflns_point_group_measured_fraction_full 0.968
_diffrn_reflns_point_group_measured_fraction_max 0.985
_diffrn_reflns_theta_full 67.679
_diffrn_reflns_theta_max 66.987
_diffrn_reflns_theta_min 3.245
_exptl_absorpt_coefficient_mu 0.587
_exptl_absorpt_correction_T_max 0.7533
_exptl_absorpt_correction_T_min 0.4247
_exptl_absorpt_correction_type multi-scan
_exptl_absorpt_process_details sadabs
_exptl_crystal_colour colorless
_exptl_crystal_density_diffrn 1.091
_exptl_crystal_description prismatic
_exptl_crystal_F_000 728
_exptl_crystal_size_max 0.200
_exptl_crystal_size_mid 0.170
_exptl_crystal_size_min 0.120
_refine_diff_density_max 0.187
_refine_diff_density_min -0.142
_refine_diff_density_rms 0.035
_refine_ls_abs_structure_details
; 
 Flack x determined using 1081 quotients [(I+)-(I-)]/[(I+)+(I-)] 
 (Parsons and Flack (2004), Acta Cryst. A60, s61). 
;
_refine_ls_abs_structure_Flack 0.0(2)
_refine_ls_extinction_coef 0.012(2)
_refine_ls_extinction_expression Fc^*^=kFc[1+0.001xFc^2^\l^3^/sin(2\q)]^-1/4^
_refine_ls_extinction_method SHELXL
_refine_ls_goodness_of_fit_ref 1.025
_refine_ls_hydrogen_treatment constr
_refine_ls_matrix_type full
_refine_ls_number_parameters 300
_refine_ls_number_reflns 3566
_refine_ls_number_restraints 86
_refine_ls_restrained_S_all 1.087
_refine_ls_R_factor_all 0.0729
_refine_ls_R_factor_gt 0.0572
_refine_ls_shift/su_max 0.001
_refine_ls_shift/su_mean 0.000
_refine_ls_structure_factor_coef Fsqd
_refine_ls_weighting_details 'w=1/[\s^2^(Fo^2^)+(0.0938P)^2^+0.5309P] where P=(Fo^2^+2Fc^2^)/3'
_refine_ls_weighting_scheme calc
_refine_ls_wR_factor_gt 0.1513
_refine_ls_wR_factor_ref 0.1704
_reflns_Friedel_coverage 0.817
_reflns_Friedel_fraction_full 0.956
_reflns_Friedel_fraction_max 0.973
_reflns_number_gt 2831
_reflns_number_total 3566
_reflns_threshold_expression 'I > 2\s(I)'
_cod_data_source_file ja9b05583_si_004.cif
_cod_data_source_block cu_d8v18133_0m
_cod_original_cell_volume 2034.8(3)
_cod_database_code 4127756
_shelx_space_group_comment
; 
The symmetry employed for this shelxl refinement is uniquely defined 
by the following loop, which should always be used as a source of 
symmetry information in preference to the above space-group names. 
They are only intended as comments. 
;
_shelx_estimated_absorpt_t_min 0.892
_shelx_estimated_absorpt_t_max 0.933
_shelxl_version_number 2013-4

loop_
_space_group_symop_operation_xyz
'x, y, z'
'-x, y, -z'
'x+1/2, y+1/2, z'
'-x+1/2, y+1/2, -z'

loop_
_atom_site_label
_atom_site_type_symbol
_atom_site_fract_x
_atom_site_fract_y
_atom_site_fract_z
_atom_site_U_iso_or_equiv
_atom_site_adp_type
_atom_site_occupancy
_atom_site_site_symmetry_order
_atom_site_calc_flag
_atom_site_refinement_flags_posn
_atom_site_refinement_flags_adp
_atom_site_refinement_flags_occupancy
_atom_site_disorder_assembly
_atom_site_disorder_group
O1 O 0.78327(12) 0.5605(6) 0.5604(4) 0.0987(12) Uani 1 1 d . . . . .
O2 O 0.61981(12) 0.6518(5) 0.6941(2) 0.0739(9) Uani 1 1 d . . . . .
B1 B 0.61079(17) 0.4941(7) 0.2475(4) 0.0608(11) Uani 1 1 d . . . . .
C1 C 0.69622(15) 0.5318(6) 0.5185(4) 0.0652(10) Uani 1 1 d . . . . .
H1A H 0.6870 0.4164 0.5595 0.078 Uiso 1 1 calc R U . . .
H1B H 0.7006 0.4962 0.4342 0.078 Uiso 1 1 calc R U . . .
C2 C 0.74406(16) 0.6045(6) 0.5903(4) 0.0708(11) Uani 1 1 d . . . . .
C3 C 0.74181(18) 0.7158(7) 0.7025(4) 0.0764(12) Uani 1 1 d . . . . .
H3 H 0.7705 0.7373 0.7603 0.092 Uiso 1 1 calc R U . . .
C4 C 0.70006(17) 0.7875(7) 0.7249(4) 0.0708(11) Uani 1 1 d . . . . .
H4 H 0.7005 0.8508 0.8012 0.085 Uiso 1 1 calc R U . . .
C5 C 0.65153(15) 0.7741(6) 0.6355(3) 0.0585(9) Uani 1 1 d . . . . .
C6 C 0.65424(14) 0.6788(5) 0.5085(3) 0.0553(9) Uani 1 1 d . . . . .
H6 H 0.6582 0.7777 0.4461 0.066 Uiso 1 1 calc R U . . .
C7 C 0.60350(13) 0.5851(6) 0.4741(3) 0.0571(9) Uani 1 1 d . . . . .
H7 H 0.5799 0.6860 0.4408 0.069 Uiso 1 1 calc R U . . .
C8 C 0.59332(17) 0.5261(7) 0.6041(3) 0.0700(11) Uani 1 1 d . . . . .
H8A H 0.5585 0.5352 0.6058 0.084 Uiso 1 1 calc R U . . .
H8B H 0.6037 0.3940 0.6226 0.084 Uiso 1 1 calc R U . . .
C9 C 0.6289(2) 0.9742(7) 0.6201(5) 0.0833(14) Uani 1 1 d . . . . .
H9A H 0.5997 0.9707 0.5570 0.125 Uiso 1 1 calc R U . . .
H9B H 0.6519 1.0628 0.5947 0.125 Uiso 1 1 calc R U . . .
H9C H 0.6207 1.0155 0.6989 0.125 Uiso 1 1 calc R U . . .
C10 C 0.59862(14) 0.4203(6) 0.3765(3) 0.0597(10) Uani 1 1 d . . . . .
H10 H 0.6231 0.3222 0.4091 0.072 Uiso 1 1 calc R U . . .
C11 C 0.54819(18) 0.3237(8) 0.3584(4) 0.0802(13) Uani 1 1 d . . . . .
H11A H 0.5407 0.2915 0.4405 0.096 Uiso 1 1 calc R U . . .
H11B H 0.5236 0.4150 0.3189 0.096 Uiso 1 1 calc R U . . .
C12 C 0.5446(2) 0.1417(10) 0.2783(5) 0.0964(16) Uani 1 1 d . . . . .
H12A H 0.5462 0.1776 0.1921 0.116 Uiso 1 1 calc R U . . .
H12B H 0.5728 0.0606 0.3088 0.116 Uiso 1 1 calc R U . . .
C13 C 0.4996(3) 0.0290(13) 0.2784(7) 0.134(3) Uani 1 1 d . . . . .
H13A H 0.4993 -0.0186 0.3620 0.200 Uiso 1 1 calc R U . . .
H13B H 0.4988 -0.0775 0.2212 0.200 Uiso 1 1 calc R U . . .
H13C H 0.4715 0.1096 0.2523 0.200 Uiso 1 1 calc R U . . .
O3 O 0.6506(4) 0.4503(19) 0.2017(10) 0.086(3) Uani 0.5 1 d . U P A 1
O4 O 0.5790(3) 0.6189(19) 0.1696(9) 0.086(3) Uani 0.5 1 d . . P A 1
C14 C 0.6314(5) 0.490(2) 0.0513(10) 0.091(2) Uani 0.5 1 d D U P A 1
C15 C 0.6229(5) 0.696(2) 0.0890(10) 0.097(3) Uani 0.5 1 d D U P A 1
C16 C 0.5819(6) 0.803(3) -0.0124(15) 0.104(4) Uani 0.5 1 d D U P A 1
H16A H 0.5954 0.8340 -0.0860 0.156 Uiso 0.5 1 calc R U P A 1
H16B H 0.5716 0.9189 0.0240 0.156 Uiso 0.5 1 calc R U P A 1
H16C H 0.5541 0.7190 -0.0355 0.156 Uiso 0.5 1 calc R U P A 1
C17 C 0.6694(6) 0.814(3) 0.1366(15) 0.124(4) Uani 0.5 1 d D U P A 1
H17A H 0.6853 0.7646 0.2167 0.186 Uiso 0.5 1 calc R U P A 1
H17B H 0.6607 0.9466 0.1459 0.186 Uiso 0.5 1 calc R U P A 1
H17C H 0.6913 0.8050 0.0771 0.186 Uiso 0.5 1 calc R U P A 1
C18 C 0.6648(7) 0.410(3) -0.0202(15) 0.097(4) Uani 0.5 1 d D U P A 1
H18A H 0.6706 0.5005 -0.0832 0.146 Uiso 0.5 1 calc R U P A 1
H18B H 0.6511 0.2937 -0.0605 0.146 Uiso 0.5 1 calc R U P A 1
H18C H 0.6952 0.3806 0.0346 0.146 Uiso 0.5 1 calc R U P A 1
C19 C 0.5857(7) 0.409(2) -0.0360(11) 0.110(4) Uani 0.5 1 d . U P A 1
H19A H 0.5795 0.4816 -0.1129 0.164 Uiso 0.5 1 calc R U P A 1
H19B H 0.5577 0.4175 0.0054 0.164 Uiso 0.5 1 calc R U P A 1
H19C H 0.5913 0.2762 -0.0548 0.164 Uiso 0.5 1 calc R U P A 1
O3' O 0.6358(4) 0.3877(15) 0.1717(9) 0.078(2) Uani 0.5 1 d . U P A 2
O4' O 0.6001(4) 0.6657(17) 0.1993(9) 0.084(2) Uani 0.5 1 d . U P A 2
C14' C 0.6521(4) 0.5659(19) 0.0891(9) 0.081(2) Uani 0.5 1 d D U P A 2
C15' C 0.5981(4) 0.6345(17) 0.0531(9) 0.081(2) Uani 0.5 1 d D U P A 2
C16' C 0.6033(6) 0.857(2) 0.0179(16) 0.098(4) Uani 0.5 1 d D U P A 2
H16D H 0.6160 0.8665 -0.0593 0.147 Uiso 0.5 1 calc R U P A 2
H16E H 0.6254 0.9200 0.0844 0.147 Uiso 0.5 1 calc R U P A 2
H16F H 0.5717 0.9179 0.0074 0.147 Uiso 0.5 1 calc R U P A 2
C17' C 0.5651(5) 0.516(3) -0.0384(12) 0.105(3) Uani 0.5 1 d D U P A 2
H17D H 0.5761 0.5177 -0.1180 0.157 Uiso 0.5 1 calc R U P A 2
H17E H 0.5324 0.5670 -0.0488 0.157 Uiso 0.5 1 calc R U P A 2
H17F H 0.5652 0.3858 -0.0080 0.157 Uiso 0.5 1 calc R U P A 2
C18' C 0.6811(6) 0.479(3) 0.0079(14) 0.097(4) Uani 0.5 1 d D U P A 2
H18D H 0.7150 0.4820 0.0471 0.145 Uiso 0.5 1 calc R U P A 2
H18E H 0.6768 0.5480 -0.0704 0.145 Uiso 0.5 1 calc R U P A 2
H18F H 0.6709 0.3474 -0.0079 0.145 Uiso 0.5 1 calc R U P A 2
C19' C 0.6931(5) 0.707(2) 0.1388(14) 0.103(3) Uani 0.5 1 d D U P A 2
H19D H 0.7227 0.6370 0.1694 0.155 Uiso 0.5 1 calc R U P A 2
H19E H 0.6840 0.7814 0.2062 0.155 Uiso 0.5 1 calc R U P A 2
H19F H 0.6983 0.7918 0.0720 0.155 Uiso 0.5 1 calc R U P A 2

loop_
_atom_site_aniso_label
_atom_site_aniso_U_11
_atom_site_aniso_U_22
_atom_site_aniso_U_33
_atom_site_aniso_U_23
_atom_site_aniso_U_13
_atom_site_aniso_U_12
O1 0.0691(19) 0.106(3) 0.127(3) -0.023(2) 0.0332(18) 0.0096(18)
O2 0.093(2) 0.0867(19) 0.0511(14) -0.0015(14) 0.0370(13) -0.0212(16)
B1 0.070(3) 0.069(3) 0.046(2) 0.0042(19) 0.0175(19) 0.001(2)
C1 0.069(2) 0.065(2) 0.066(2) -0.0108(18) 0.0241(18) 0.0019(18)
C2 0.069(2) 0.067(3) 0.080(3) -0.002(2) 0.024(2) 0.005(2)
C3 0.080(3) 0.082(3) 0.069(3) 0.000(2) 0.017(2) 0.000(2)
C4 0.088(3) 0.072(2) 0.056(2) -0.0054(19) 0.023(2) -0.009(2)
C5 0.074(2) 0.055(2) 0.0527(18) 0.0050(16) 0.0287(18) -0.0019(17)
C6 0.069(2) 0.0528(19) 0.0500(18) 0.0060(15) 0.0276(16) 0.0002(16)
C7 0.062(2) 0.063(2) 0.0520(19) 0.0032(15) 0.0270(16) -0.0018(17)
C8 0.087(3) 0.076(3) 0.055(2) -0.0036(19) 0.0353(19) -0.017(2)
C9 0.105(3) 0.065(3) 0.089(3) -0.004(2) 0.043(3) 0.019(2)
C10 0.070(2) 0.065(2) 0.0488(19) 0.0032(15) 0.0212(17) -0.0056(18)
C11 0.076(3) 0.104(4) 0.066(2) -0.009(2) 0.027(2) -0.024(2)
C12 0.095(3) 0.118(4) 0.080(3) -0.016(3) 0.025(3) -0.030(3)
C13 0.121(5) 0.143(6) 0.138(5) -0.034(5) 0.025(4) -0.050(5)
O3 0.091(5) 0.111(6) 0.064(5) 0.024(4) 0.036(4) 0.028(4)
O4 0.070(5) 0.135(9) 0.058(5) 0.030(5) 0.024(4) 0.040(5)
C14 0.118(6) 0.102(5) 0.061(4) 0.018(4) 0.042(4) 0.019(4)
C15 0.134(6) 0.104(6) 0.064(5) 0.022(4) 0.047(4) 0.006(5)
C16 0.134(10) 0.110(9) 0.075(7) 0.031(7) 0.035(7) 0.035(8)
C17 0.148(10) 0.129(9) 0.101(7) 0.024(7) 0.042(7) -0.029(8)
C18 0.128(10) 0.106(9) 0.068(7) 0.006(6) 0.044(7) 0.021(7)
C19 0.158(10) 0.117(8) 0.053(5) 0.004(6) 0.014(6) -0.010(7)
O3' 0.107(6) 0.082(5) 0.057(4) 0.023(3) 0.042(4) 0.031(4)
O4' 0.112(6) 0.091(4) 0.058(4) 0.020(4) 0.039(4) 0.028(5)
C14' 0.094(5) 0.099(5) 0.060(4) 0.028(3) 0.040(3) 0.018(4)
C15' 0.095(5) 0.101(5) 0.057(4) 0.027(3) 0.035(3) 0.024(4)
C16' 0.117(9) 0.101(8) 0.080(7) 0.034(6) 0.026(6) 0.021(7)
C17' 0.106(7) 0.141(9) 0.067(5) 0.014(7) 0.017(5) 0.000(7)
C18' 0.110(8) 0.120(9) 0.073(7) 0.022(6) 0.052(6) 0.021(7)
C19' 0.100(7) 0.115(8) 0.101(7) 0.026(7) 0.032(6) -0.020(6)

loop_
_atom_type_symbol
_atom_type_description
_atom_type_scat_dispersion_real
_atom_type_scat_dispersion_imag
_atom_type_scat_source
C C 0.0181 0.0091 'International Tables Vol C Tables 4.2.6.8 and 6.1.1.4'
H H 0.0000 0.0000 'International Tables Vol C Tables 4.2.6.8 and 6.1.1.4'
B B 0.0090 0.0039 'International Tables Vol C Tables 4.2.6.8 and 6.1.1.4'
O O 0.0492 0.0322 'International Tables Vol C Tables 4.2.6.8 and 6.1.1.4'

loop_
_geom_angle_atom_site_label_1
_geom_angle_atom_site_label_2
_geom_angle_atom_site_label_3
_geom_angle
C8 O2 C5 110.2(3)
O4' B1 O3' 110.7(7)
O3 B1 O4 113.3(7)
O4' B1 C10 125.3(6)
O3 B1 C10 125.4(6)
O3' B1 C10 124.0(6)
O4 B1 C10 121.3(5)
C2 C1 C6 113.7(3)
C2 C1 H1A 108.8
C6 C1 H1A 108.8
C2 C1 H1B 108.8
C6 C1 H1B 108.8
H1A C1 H1B 107.7
O1 C2 C3 121.7(4)
O1 C2 C1 121.6(4)
C3 C2 C1 116.5(4)
C4 C3 C2 121.6(4)
C4 C3 H3 119.2
C2 C3 H3 119.2
C3 C4 C5 124.7(4)
C3 C4 H4 117.7
C5 C4 H4 117.7
O2 C5 C4 107.3(3)
O2 C5 C9 108.3(3)
C4 C5 C9 108.4(4)
O2 C5 C6 105.5(3)
C4 C5 C6 114.6(3)
C9 C5 C6 112.4(3)
C7 C6 C5 102.2(3)
C7 C6 C1 112.7(3)
C5 C6 C1 112.3(3)
C7 C6 H6 109.8
C5 C6 H6 109.8
C1 C6 H6 109.8
C6 C7 C8 101.6(3)
C6 C7 C10 116.4(3)
C8 C7 C10 114.6(3)
C6 C7 H7 107.9
C8 C7 H7 107.9
C10 C7 H7 107.9
O2 C8 C7 107.8(3)
O2 C8 H8A 110.1
C7 C8 H8A 110.1
O2 C8 H8B 110.1
C7 C8 H8B 110.1
H8A C8 H8B 108.5
C5 C9 H9A 109.5
C5 C9 H9B 109.5
H9A C9 H9B 109.5
C5 C9 H9C 109.5
H9A C9 H9C 109.5
H9B C9 H9C 109.5
C11 C10 C7 112.3(3)
C11 C10 B1 111.3(3)
C7 C10 B1 110.7(3)
C11 C10 H10 107.4
C7 C10 H10 107.4
B1 C10 H10 107.4
C12 C11 C10 113.7(4)
C12 C11 H11A 108.8
C10 C11 H11A 108.8
C12 C11 H11B 108.8
C10 C11 H11B 108.8
H11A C11 H11B 107.7
C13 C12 C11 114.2(5)
C13 C12 H12A 108.7
C11 C12 H12A 108.7
C13 C12 H12B 108.7
C11 C12 H12B 108.7
H12A C12 H12B 107.6
C12 C13 H13A 109.5
C12 C13 H13B 109.5
H13A C13 H13B 109.5
C12 C13 H13C 109.5
H13A C13 H13C 109.5
H13B C13 H13C 109.5
B1 O3 C14 100.7(9)
B1 O4 C15 94.0(7)
C18 C14 C15 131.7(13)
C18 C14 C19 93.8(13)
C15 C14 C19 111.1(12)
C18 C14 O3 110.1(11)
C15 C14 O3 86.2(9)
C19 C14 O3 128.8(11)
C14 C15 C17 115.6(14)
C14 C15 C16 112.1(13)
C17 C15 C16 115.4(13)
C14 C15 O4 90.0(10)
C17 C15 O4 129.1(10)
C16 C15 O4 90.5(10)
C15 C16 H16A 109.5
C15 C16 H16B 109.5
H16A C16 H16B 109.5
C15 C16 H16C 109.5
H16A C16 H16C 109.5
H16B C16 H16C 109.5
C15 C17 H17A 109.5
C15 C17 H17B 109.5
H17A C17 H17B 109.5
C15 C17 H17C 109.5
H17A C17 H17C 109.5
H17B C17 H17C 109.5
C14 C18 H18A 109.5
C14 C18 H18B 109.5
H18A C18 H18B 109.5
C14 C18 H18C 109.5
H18A C18 H18C 109.5
H18B C18 H18C 109.5
C14 C19 H19A 109.5
C14 C19 H19B 109.5
H19A C19 H19B 109.5
C14 C19 H19C 109.5
H19A C19 H19C 109.5
H19B C19 H19C 109.5
B1 O3' C14' 97.7(8)
B1 O4' C15' 103.6(9)
C18' C14' C19' 91.4(11)
C18' C14' C15' 126.8(11)
C19' C14' C15' 121.0(12)
C18' C14' O3' 104.7(11)
C19' C14' O3' 123.8(9)
C15' C14' O3' 91.3(8)
C17' C15' C14' 116.9(11)
C17' C15' O4' 130.7(10)
C14' C15' O4' 86.0(8)
C17' C15' C16' 116.8(11)
C14' C15' C16' 103.4(11)
O4' C15' C16' 96.6(11)
C15' C16' H16D 109.5
C15' C16' H16E 109.5
H16D C16' H16E 109.5
C15' C16' H16F 109.5
H16D C16' H16F 109.5
H16E C16' H16F 109.5
C15' C17' H17D 109.5
C15' C17' H17E 109.5
H17D C17' H17E 109.5
C15' C17' H17F 109.5
H17D C17' H17F 109.5
H17E C17' H17F 109.5
C14' C18' H18D 109.5
C14' C18' H18E 109.5
H18D C18' H18E 109.5
C14' C18' H18F 109.5
H18D C18' H18F 109.5
H18E C18' H18F 109.5
C14' C19' H19D 109.5
C14' C19' H19E 109.5
H19D C19' H19E 109.5
C14' C19' H19F 109.5
H19D C19' H19F 109.5
H19E C19' H19F 109.5

loop_
_geom_bond_atom_site_label_1
_geom_bond_atom_site_label_2
_geom_bond_distance
O1 C2 1.224(5)
O2 C8 1.409(5)
O2 C5 1.444(4)
B1 O4' 1.312(12)
B1 O3 1.319(13)
B1 O3' 1.375(12)
B1 O4 1.403(11)
B1 C10 1.572(5)
C1 C2 1.497(6)
C1 C6 1.535(6)
C1 H1A 0.9700
C1 H1B 0.9700
C2 C3 1.444(6)
C3 C4 1.319(7)
C3 H3 0.9300
C4 C5 1.510(6)
C4 H4 0.9300
C5 C9 1.520(6)
C5 C6 1.532(5)
C6 C7 1.532(5)
C6 H6 0.9800
C7 C8 1.532(5)
C7 C10 1.543(5)
C7 H7 0.9800
C8 H8A 0.9700
C8 H8B 0.9700
C9 H9A 0.9600
C9 H9B 0.9600
C9 H9C 0.9600
C10 C11 1.529(6)
C10 H10 0.9800
C11 C12 1.523(8)
C11 H11A 0.9700
C11 H11B 0.9700
C12 C13 1.469(8)
C12 H12A 0.9700
C12 H12B 0.9700
C13 H13A 0.9600
C13 H13B 0.9600
C13 H13C 0.9600
O3 C14 1.637(17)
O4 C15 1.700(17)
C14 C18 1.419(16)
C14 C15 1.51(2)
C14 C19 1.54(2)
C15 C17 1.536(17)
C15 C16 1.609(17)
C16 H16A 0.9600
C16 H16B 0.9600
C16 H16C 0.9600
C17 H17A 0.9600
C17 H17B 0.9600
C17 H17C 0.9600
C18 H18A 0.9600
C18 H18B 0.9600
C18 H18C 0.9600
C19 H19A 0.9600
C19 H19B 0.9600
C19 H19C 0.9600
O3' C14' 1.632(16)
O4' C15' 1.580(14)
C14' C18' 1.422(16)
C14' C19' 1.521(16)
C14' C15' 1.551(17)
C15' C17' 1.471(17)
C15' C16' 1.602(17)
C16' H16D 0.9600
C16' H16E 0.9600
C16' H16F 0.9600
C17' H17D 0.9600
C17' H17E 0.9600
C17' H17F 0.9600
C18' H18D 0.9600
C18' H18E 0.9600
C18' H18F 0.9600
C19' H19D 0.9600
C19' H19E 0.9600
C19' H19F 0.9600

loop_
_geom_hbond_atom_site_label_D
_geom_hbond_atom_site_label_H
_geom_hbond_atom_site_label_A
_geom_hbond_distance_DH
_geom_hbond_distance_HA
_geom_hbond_distance_DA
_geom_hbond_angle_DHA
_geom_hbond_site_symmetry_A
C1 H1B O3 0.97 2.66 3.469(11) 141.4 .
C3 H3 O3 0.93 2.61 3.390(13) 142.0 4_656
C6 H6 O1 0.98 2.55 3.318(5) 134.8 4_656
C9 H9B O1 0.96 2.66 3.424(6) 137.0 4_656

loop_
_geom_torsion_atom_site_label_1
_geom_torsion_atom_site_label_2
_geom_torsion_atom_site_label_3
_geom_torsion_atom_site_label_4
_geom_torsion
C6 C1 C2 O1 -144.1(4)
C6 C1 C2 C3 40.8(5)
O1 C2 C3 C4 169.8(5)
C1 C2 C3 C4 -15.2(6)
C2 C3 C4 C5 -4.0(7)
C8 O2 C5 C4 -138.3(4)
C8 O2 C5 C9 104.8(4)
C8 O2 C5 C6 -15.7(4)
C3 C4 C5 O2 113.2(5)
C3 C4 C5 C9 -130.1(5)
C3 C4 C5 C6 -3.6(6)
O2 C5 C6 C7 31.7(4)
C4 C5 C6 C7 149.5(3)
C9 C5 C6 C7 -86.0(4)
O2 C5 C6 C1 -89.3(4)
C4 C5 C6 C1 28.5(5)
C9 C5 C6 C1 153.0(4)
C2 C1 C6 C7 -161.6(3)
C2 C1 C6 C5 -46.8(4)
C5 C6 C7 C8 -34.6(4)
C1 C6 C7 C8 86.2(4)
C5 C6 C7 C10 -159.8(3)
C1 C6 C7 C10 -39.0(4)
C5 O2 C8 C7 -7.2(5)
C6 C7 C8 O2 26.7(4)
C10 C7 C8 O2 153.1(3)
C6 C7 C10 C11 174.4(4)
C8 C7 C10 C11 56.1(5)
C6 C7 C10 B1 -60.5(4)
C8 C7 C10 B1 -178.8(4)
O4' B1 C10 C11 90.1(8)
O3 B1 C10 C11 -125.8(8)
O3' B1 C10 C11 -92.2(7)
O4 B1 C10 C11 55.0(8)
O4' B1 C10 C7 -35.6(8)
O3 B1 C10 C7 108.5(8)
O3' B1 C10 C7 142.1(7)
O4 B1 C10 C7 -70.7(7)
C7 C10 C11 C12 -171.2(4)
B1 C10 C11 C12 64.0(5)
C10 C11 C12 C13 169.7(6)
O4' B1 O3 C14 -51.8(10)
O3' B1 O3 C14 60.6(16)
O4 B1 O3 C14 -23.2(11)
C10 B1 O3 C14 157.5(7)
O4' B1 O4 C15 52.9(14)
O3 B1 O4 C15 -19.1(10)
O3' B1 O4 C15 -47.9(9)
C10 B1 O4 C15 160.2(6)
B1 O3 C14 C18 -166.4(12)
B1 O3 C14 C15 60.3(11)
B1 O3 C14 C19 -53.8(17)
C18 C14 C15 C17 -44(2)
C19 C14 C15 C17 -160.2(10)
O3 C14 C15 C17 69.4(11)
C18 C14 C15 C16 91(2)
C19 C14 C15 C16 -25.1(15)
O3 C14 C15 C16 -155.5(11)
C18 C14 C15 O4 -178.5(15)
C19 C14 C15 O4 65.5(10)
O3 C14 C15 O4 -64.9(9)
B1 O4 C15 C14 57.7(9)
B1 O4 C15 C17 -66.0(17)
B1 O4 C15 C16 169.9(10)
O4' B1 O3' C14' 17.0(10)
O3 B1 O3' C14' -58.4(17)
O4 B1 O3' C14' 48.1(9)
C10 B1 O3' C14' -160.9(6)
O3 B1 O4' C15' 53.4(9)
O3' B1 O4' C15' 26.2(10)
O4 B1 O4' C15' -63.4(15)
C10 B1 O4' C15' -155.9(6)
B1 O3' C14' C18' 177.3(10)
B1 O3' C14' C19' 75.5(14)
B1 O3' C14' C15' -53.9(9)
C18' C14' C15' C17' 36.9(18)
C19' C14' C15' C17' 155.9(11)
O3' C14' C15' C17' -72.6(11)
C18' C14' C15' O4' 171.1(14)
C19' C14' C15' O4' -69.8(11)
O3' C14' C15' O4' 61.7(9)
C18' C14' C15' C16' -93.0(17)
C19' C14' C15' C16' 26.1(14)
O3' C14' C15' C16' 157.6(10)
B1 O4' C15' C17' 63.7(15)
B1 O4' C15' C14' -58.9(9)
B1 O4' C15' C16' -162.0(9)
